data_7108117
loop_
_publ_author_name
'C. B. Liu'
'R. A. S. Ferreira'
'F. A. Almeida Paz'
'A. Cadiau'
'L. D. Carlos'
'L. S. Fu'
'J. Rocha'
'F.-N. Shi'

_publ_section_title
;
 Highly emissive Zn-Ln metal-organic frameworks with an unusual 3D
 inorganic subnetwork
;
_journal_name_full Chem.Commun.
_journal_page_first 7964
_journal_paper_doi 10.1039/c2cc33223j
_journal_volume 48
_journal_year 2012
_chemical_formula_sum 'C15 H5 N6 O13 Y Zn3'
_chemical_formula_weight 762.27
_chemical_name_systematic
;
?
;
_space_group_IT_number 205
_symmetry_cell_setting cubic
_symmetry_space_group_name_Hall '-P 2ac 2ab 3'
_symmetry_space_group_name_H-M 'P a -3'
_atom_sites_solution_hydrogens geom
_atom_sites_solution_primary direct
_atom_sites_solution_secondary difmap
_audit_creation_method SHELXL-97
_cell_angle_alpha 90.00
_cell_angle_beta 90.00
_cell_angle_gamma 90.00
_cell_formula_units_Z 8
_cell_length_a 16.2486(17)
_cell_length_b 16.2486(17)
_cell_length_c 16.2486(17)
_cell_measurement_reflns_used 9221
_cell_measurement_temperature 296(2)
_cell_measurement_theta_max 32.84
_cell_measurement_theta_min 2.17
_cell_volume 4289.9(8)
_computing_cell_refinement 'Bruker SMART'
_computing_data_collection 'Bruker SMART'
_computing_data_reduction 'Bruker SAINT'
_computing_molecular_graphics 'Bruker SHELXTL'
_computing_publication_material 'Bruker SHELXTL'
_computing_structure_refinement 'SHELXL-97 (Sheldrick, 1997)'
_computing_structure_solution 'SHELXS-97 (Sheldrick, 1990)'
_diffrn_ambient_temperature 296(2)
_diffrn_measured_fraction_theta_full 0.997
_diffrn_measured_fraction_theta_max 0.997
_diffrn_measurement_device_type 'CCD area detector'
_diffrn_measurement_method 'phi and omega scans'
_diffrn_radiation_monochromator graphite
_diffrn_radiation_source 'fine-focus sealed tube'
_diffrn_radiation_type MoK\a
_diffrn_radiation_wavelength 0.71073
_diffrn_reflns_av_R_equivalents 0.0499
_diffrn_reflns_av_sigmaI/netI 0.0225
_diffrn_reflns_limit_h_max 25
_diffrn_reflns_limit_h_min -24
_diffrn_reflns_limit_k_max 24
_diffrn_reflns_limit_k_min -25
_diffrn_reflns_limit_l_max 20
_diffrn_reflns_limit_l_min -22
_diffrn_reflns_number 38823
_diffrn_reflns_theta_full 33.18
_diffrn_reflns_theta_max 33.18
_diffrn_reflns_theta_min 2.80
_exptl_absorpt_coefficient_mu 6.079
_exptl_absorpt_correction_T_max 0.4075
_exptl_absorpt_correction_T_min 0.4075
_exptl_absorpt_correction_type multi-scan
_exptl_absorpt_process_details Sadabs
_exptl_crystal_colour colourless
_exptl_crystal_density_diffrn 2.360
_exptl_crystal_density_method 'not measured'
_exptl_crystal_description cube
_exptl_crystal_F_000 2960
_exptl_crystal_size_max 0.18
_exptl_crystal_size_mid 0.18
_exptl_crystal_size_min 0.18
_refine_diff_density_max 0.820
_refine_diff_density_min -0.365
_refine_diff_density_rms 0.096
_refine_ls_extinction_method none
_refine_ls_goodness_of_fit_ref 1.096
_refine_ls_hydrogen_treatment mixed
_refine_ls_matrix_type full
_refine_ls_number_parameters 117
_refine_ls_number_reflns 2737
_refine_ls_number_restraints 3
_refine_ls_restrained_S_all 1.095
_refine_ls_R_factor_all 0.0373
_refine_ls_R_factor_gt 0.0240
_refine_ls_shift/su_max 0.001
_refine_ls_shift/su_mean 0.000
_refine_ls_structure_factor_coef Fsqd
_refine_ls_weighting_details 'calc w=1/[\s^2^(Fo^2^)+(0.0251P)^2^+4.5050P] where P=(Fo^2^+2Fc^2^)/3'
_refine_ls_weighting_scheme calc
_refine_ls_wR_factor_gt 0.0568
_refine_ls_wR_factor_ref 0.0609
_reflns_number_gt 2246
_reflns_number_total 2737
_reflns_threshold_expression >2sigma(I)
_cod_data_source_file c2cc33223j.txt
_cod_data_source_block yzr-3
_cod_original_sg_symbol_H-M Pa-3
_cod_database_code 7108117

loop_
_symmetry_equiv_pos_as_xyz
'x, y, z'
'-x+1/2, -y, z+1/2'
'x+1/2, -y+1/2, -z'
'-x, y+1/2, -z+1/2'
'z, x, y'
'-z+1/2, -x, y+1/2'
'z+1/2, -x+1/2, -y'
'-z, x+1/2, -y+1/2'
'y, z, x'
'y+1/2, -z+1/2, -x'
'-y, z+1/2, -x+1/2'
'-y+1/2, -z, x+1/2'
'-x, -y, -z'
'x-1/2, y, -z-1/2'
'-x-1/2, y-1/2, z'
'x, -y-1/2, z-1/2'
'-z, -x, -y'
'z-1/2, x, -y-1/2'
'-z-1/2, x-1/2, y'
'z, -x-1/2, y-1/2'
'-y, -z, -x'
'-y-1/2, z-1/2, x'
'y, -z-1/2, x-1/2'
'y-1/2, z, -x-1/2'

loop_
_atom_site_label
_atom_site_type_symbol
_atom_site_fract_x
_atom_site_fract_y
_atom_site_fract_z
_atom_site_U_iso_or_equiv
_atom_site_adp_type
_atom_site_occupancy
_atom_site_symmetry_multiplicity
_atom_site_calc_flag
_atom_site_refinement_flags
Y1 Y 0.265903(10) 0.734097(10) 0.234097(10) 0.00836(6) Uani 1 3 d S
Zn1 Zn -0.010163(14) 0.678774(13) 0.204565(13) 0.01210(6) Uani 1 1 d .
C1 C -0.05038(11) 0.75820(13) -0.12429(11) 0.0150(3) Uani 1 1 d .
C2 C -0.01250(12) 0.75131(13) -0.04258(12) 0.0163(4) Uani 1 1 d .
C3 C 0.06567(12) 0.77449(14) -0.01691(12) 0.0204(4) Uani 1 1 d .
H3 H 0.1075 0.7988 -0.0476 0.024 Uiso 1 1 calc R
C4 C 0.06622(11) 0.75273(12) 0.06492(12) 0.0142(3) Uani 1 1 d .
C5 C 0.12977(11) 0.75861(11) 0.12875(11) 0.0122(3) Uani 1 1 d .
N1 N -0.05602(10) 0.71842(10) 0.02005(9) 0.0130(3) Uani 1 1 d .
N2 N -0.00714(9) 0.71855(10) 0.08672(9) 0.0120(3) Uani 1 1 d .
O1 O -0.12775(8) 0.74304(9) -0.12905(8) 0.0141(3) Uani 1 1 d .
O2 O -0.00339(9) 0.77728(12) -0.18158(9) 0.0260(4) Uani 1 1 d .
O3 O 0.11429(9) 0.72384(9) 0.19719(8) 0.0166(3) Uani 1 1 d .
O4 O 0.19728(8) 0.79431(9) 0.11661(9) 0.0160(3) Uani 1 1 d .
O5 O 0.17937(11) 0.82063(11) 0.32063(11) 0.0409(8) Uani 1 3 d SD
H5A H 0.2059(17) 0.823(3) 0.3649(12) 0.049 Uiso 0.33 1 d PRD
H5B H 0.179(3) 0.8682(11) 0.300(2) 0.049 Uiso 0.33 1 d PRD

loop_
_atom_site_aniso_label
_atom_site_aniso_U_11
_atom_site_aniso_U_22
_atom_site_aniso_U_33
_atom_site_aniso_U_23
_atom_site_aniso_U_13
_atom_site_aniso_U_12
Y1 0.00836(6) 0.00836(6) 0.00836(6) 0.00042(5) -0.00042(5) -0.00042(5)
Zn1 0.01455(10) 0.01302(10) 0.00874(10) 0.00118(7) 0.00079(7) -0.00172(7)
C1 0.0123(8) 0.0223(9) 0.0104(8) 0.0038(7) -0.0019(6) -0.0027(7)
C2 0.0122(8) 0.0268(10) 0.0100(7) 0.0061(7) -0.0025(6) -0.0047(7)
C3 0.0125(8) 0.0356(12) 0.0131(8) 0.0100(8) -0.0015(7) -0.0083(8)
C4 0.0104(8) 0.0205(9) 0.0118(8) 0.0039(6) -0.0024(6) -0.0030(6)
C5 0.0116(8) 0.0126(8) 0.0125(8) -0.0002(6) -0.0023(6) 0.0015(6)
N1 0.0108(7) 0.0190(8) 0.0092(7) 0.0028(5) -0.0013(5) -0.0022(6)
N2 0.0101(6) 0.0162(7) 0.0098(6) 0.0023(5) -0.0015(5) -0.0016(5)
O1 0.0107(6) 0.0202(7) 0.0114(6) 0.0012(5) -0.0017(5) -0.0030(5)
O2 0.0146(7) 0.0502(11) 0.0132(6) 0.0122(7) -0.0015(5) -0.0070(7)
O3 0.0135(6) 0.0248(7) 0.0114(6) 0.0041(5) -0.0028(5) -0.0022(5)
O4 0.0122(6) 0.0181(7) 0.0177(7) 0.0048(5) -0.0047(5) -0.0036(5)
O5 0.0409(8) 0.0409(8) 0.0409(8) -0.0118(8) 0.0118(8) 0.0118(8)

loop_
_atom_type_symbol
_atom_type_description
_atom_type_scat_dispersion_real
_atom_type_scat_dispersion_imag
_atom_type_scat_source
C C 0.0033 0.0016 'International Tables Vol C Tables 4.2.6.8 and 6.1.1.4'
H H 0.0000 0.0000 'International Tables Vol C Tables 4.2.6.8 and 6.1.1.4'
N N 0.0061 0.0033 'International Tables Vol C Tables 4.2.6.8 and 6.1.1.4'
O O 0.0106 0.0060 'International Tables Vol C Tables 4.2.6.8 and 6.1.1.4'
Y Y -2.7962 3.5667 'International Tables Vol C Tables 4.2.6.8 and 6.1.1.4'
Zn Zn 0.2839 1.4301 'International Tables Vol C Tables 4.2.6.8 and 6.1.1.4'

loop_
_geom_angle_atom_site_label_1
_geom_angle_atom_site_label_2
_geom_angle_atom_site_label_3
_geom_angle
_geom_angle_site_symmetry_1
_geom_angle_site_symmetry_3
O4 Y1 O4 119.811(6) 11_655 6_564
O4 Y1 O4 119.806(6) 11_655 .
O4 Y1 O4 119.807(5) 6_564 .
O4 Y1 O5 87.48(4) 11_655 .
O4 Y1 O5 87.48(4) 6_564 .
O4 Y1 O5 87.48(4) . .
O4 Y1 O1 73.42(5) 11_655 10_455
O4 Y1 O1 136.42(5) 6_564 10_455
O4 Y1 O1 69.88(5) . 10_455
O5 Y1 O1 136.04(3) . 10_455
O4 Y1 O1 136.42(5) 11_655 3_565
O4 Y1 O1 69.88(5) 6_564 3_565
O4 Y1 O1 73.42(5) . 3_565
O5 Y1 O1 136.04(3) . 3_565
O1 Y1 O1 73.91(5) 10_455 3_565
O4 Y1 O1 69.89(5) 11_655 7_556
O4 Y1 O1 73.42(5) 6_564 7_556
O4 Y1 O1 136.42(5) . 7_556
O5 Y1 O1 136.04(3) . 7_556
O1 Y1 O1 73.91(5) 10_455 7_556
O1 Y1 O1 73.91(5) 3_565 7_556
O4 Y1 O3 52.63(4) 11_655 11_655
O4 Y1 O3 70.41(5) 6_564 11_655
O4 Y1 O3 153.04(5) . 11_655
O5 Y1 O3 67.32(3) . 11_655
O1 Y1 O3 121.86(4) 10_455 11_655
O1 Y1 O3 131.54(5) 3_565 11_655
O1 Y1 O3 69.01(5) 7_556 11_655
O4 Y1 O3 70.41(5) 11_655 .
O4 Y1 O3 153.04(5) 6_564 .
O4 Y1 O3 52.63(4) . .
O5 Y1 O3 67.32(3) . .
O1 Y1 O3 69.01(5) 10_455 .
O1 Y1 O3 121.86(4) 3_565 .
O1 Y1 O3 131.53(5) 7_556 .
O3 Y1 O3 106.08(4) 11_655 .
O4 Y1 O3 153.04(5) 11_655 6_564
O4 Y1 O3 52.63(4) 6_564 6_564
O4 Y1 O3 70.41(5) . 6_564
O5 Y1 O3 67.32(3) . 6_564
O1 Y1 O3 131.53(5) 10_455 6_564
O1 Y1 O3 69.02(5) 3_565 6_564
O1 Y1 O3 121.86(4) 7_556 6_564
O3 Y1 O3 106.08(4) 11_655 6_564
O3 Y1 O3 106.08(4) . 6_564
O4 Y1 C5 142.98(5) 11_655 6_564
O4 Y1 C5 26.28(5) 6_564 6_564
O4 Y1 C5 94.24(5) . 6_564
O5 Y1 C5 79.42(4) . 6_564
O1 Y1 C5 137.28(5) 10_455 6_564
O1 Y1 C5 63.48(5) 3_565 6_564
O1 Y1 C5 96.22(5) 7_556 6_564
O3 Y1 C5 90.48(5) 11_655 6_564
O3 Y1 C5 132.23(5) . 6_564
O3 Y1 C5 26.77(5) 6_564 6_564
O4 Y1 C5 94.24(5) 11_655 .
O4 Y1 C5 142.98(5) 6_564 .
O4 Y1 C5 26.29(5) . .
O5 Y1 C5 79.42(4) . .
O1 Y1 C5 63.48(5) 10_455 .
O1 Y1 C5 96.22(5) 3_565 .
O1 Y1 C5 137.28(5) 7_556 .
O3 Y1 C5 132.23(5) 11_655 .
O3 Y1 C5 26.77(5) . .
O3 Y1 C5 90.48(5) 6_564 .
C5 Y1 C5 116.71(2) 6_564 .
O2 Zn1 N2 140.00(7) 16_576 .
O2 Zn1 N1 103.44(7) 16_576 20_565
N2 Zn1 N1 113.95(6) . 20_565
O2 Zn1 O3 82.97(6) 16_576 .
N2 Zn1 O3 79.38(6) . .
N1 Zn1 O3 96.38(6) 20_565 .
O2 Zn1 O1 85.36(6) 16_576 20_565
N2 Zn1 O1 114.35(6) . 20_565
N1 Zn1 O1 79.24(5) 20_565 20_565
O3 Zn1 O1 166.23(5) . 20_565
O2 C1 O1 127.18(18) . .
O2 C1 C2 116.03(17) . .
O1 C1 C2 116.79(16) . .
N1 C2 C3 111.10(16) . .
N1 C2 C1 119.51(16) . .
C3 C2 C1 129.39(17) . .
C4 C3 C2 103.09(16) . .
C4 C3 H3 128.5 . .
C2 C3 H3 128.5 . .
N2 C4 C3 110.52(16) . .
N2 C4 C5 117.31(16) . .
C3 C4 C5 132.15(17) . .
O4 C5 O3 120.99(17) . .
O4 C5 C4 122.26(17) . .
O3 C5 C4 116.73(16) . .
O4 C5 Y1 58.45(9) . .
O3 C5 Y1 64.07(10) . .
C4 C5 Y1 166.05(13) . .
N2 N1 C2 107.33(15) . .
N2 N1 Zn1 139.68(12) . 22_665
C2 N1 Zn1 111.69(12) . 22_665
N1 N2 C4 107.96(15) . .
N1 N2 Zn1 138.50(12) . .
C4 N2 Zn1 113.46(12) . .
C1 O1 Zn1 111.83(11) . 22_665
C1 O1 Y1 134.57(12) . 3_465
Zn1 O1 Y1 112.90(5) 22_665 3_465
C1 O2 Zn1 138.86(14) . 16_575
C5 O3 Zn1 112.65(12) . .
C5 O3 Y1 89.17(11) . .
Zn1 O3 Y1 156.83(7) . .
C5 O4 Y1 95.27(11) . .
Y1 O5 H5A 103.2 . .
Y1 O5 H5B 108.2 . .
H5A O5 H5B 107.0 . .

loop_
_geom_bond_atom_site_label_1
_geom_bond_atom_site_label_2
_geom_bond_distance
_geom_bond_site_symmetry_2
Y1 O4 2.4176(14) 11_655
Y1 O4 2.4177(14) 6_564
Y1 O4 2.4177(14) .
Y1 O5 2.435(3) .
Y1 O1 2.4571(13) 10_455
Y1 O1 2.4571(14) 3_565
Y1 O1 2.4571(14) 7_556
Y1 O3 2.5409(14) 11_655
Y1 O3 2.5409(14) .
Y1 O3 2.5409(14) 6_564
Y1 C5 2.8251(18) 6_564
Y1 C5 2.8251(18) .
Zn1 O2 1.9860(15) 16_576
Zn1 N2 2.0215(15) .
Zn1 N1 2.0665(16) 20_565
Zn1 O3 2.1540(14) .
Zn1 O1 2.1931(14) 20_565
C1 O2 1.243(2) .
C1 O1 1.283(2) .
C1 C2 1.468(3) .
C2 N1 1.350(2) .
C2 C3 1.389(3) .
C3 C4 1.376(3) .
C3 H3 0.9300 .
C4 N2 1.362(2) .
C4 C5 1.467(3) .
C5 O4 1.256(2) .
C5 O3 1.273(2) .
N1 N2 1.343(2) .
N1 Zn1 2.0665(16) 22_665
O1 Zn1 2.1931(14) 22_665
O1 Y1 2.4571(13) 3_465
O2 Zn1 1.9861(15) 16_575
O5 H5A 0.8398 .
O5 H5B 0.8399 .

loop_
_geom_hbond_atom_site_label_D
_geom_hbond_atom_site_label_H
_geom_hbond_atom_site_label_A
_geom_hbond_distance_DH
_geom_hbond_distance_HA
_geom_hbond_distance_DA
_geom_hbond_angle_DHA
_geom_hbond_site_symmetry_A
O5 H5A O2 0.84 2.53 3.3691(19) 173.9 24_566
O5 H5B O2 0.84 2.53 3.3691(19) 172.9 17_566

loop_
_geom_torsion_atom_site_label_1
_geom_torsion_atom_site_label_2
_geom_torsion_atom_site_label_3
_geom_torsion_atom_site_label_4
_geom_torsion
_geom_torsion_site_symmetry_1
_geom_torsion_site_symmetry_4
O2 C1 C2 N1 -169.5(2) . .
O1 C1 C2 N1 9.7(3) . .
O2 C1 C2 C3 10.5(4) . .
O1 C1 C2 C3 -170.2(2) . .
N1 C2 C3 C4 0.4(3) . .
C1 C2 C3 C4 -179.6(2) . .
C2 C3 C4 N2 0.1(2) . .
C2 C3 C4 C5 178.9(2) . .
N2 C4 C5 O4 -174.84(17) . .
C3 C4 C5 O4 6.4(4) . .
N2 C4 C5 O3 6.9(3) . .
C3 C4 C5 O3 -171.9(2) . .
N2 C4 C5 Y1 96.6(5) . .
C3 C4 C5 Y1 -82.1(6) . .
O4 Y1 C5 O4 -167.28(13) 11_655 .
O4 Y1 C5 O4 34.87(12) 6_564 .
O5 Y1 C5 O4 106.09(11) . .
O1 Y1 C5 O4 -98.19(12) 10_455 .
O1 Y1 C5 O4 -29.66(12) 3_565 .
O1 Y1 C5 O4 -102.63(12) 7_556 .
O3 Y1 C5 O4 151.71(10) 11_655 .
O3 Y1 C5 O4 166.04(18) . .
O3 Y1 C5 O4 39.28(11) 6_564 .
C5 Y1 C5 O4 33.73(15) 6_564 .
O4 Y1 C5 O3 26.68(11) 11_655 .
O4 Y1 C5 O3 -131.16(11) 6_564 .
O4 Y1 C5 O3 -166.04(18) . .
O5 Y1 C5 O3 -59.95(10) . .
O1 Y1 C5 O3 95.78(11) 10_455 .
O1 Y1 C5 O3 164.31(11) 3_565 .
O1 Y1 C5 O3 91.34(12) 7_556 .
O3 Y1 C5 O3 -14.32(12) 11_655 .
O3 Y1 C5 O3 -126.75(13) 6_564 .
C5 Y1 C5 O3 -132.31(8) 6_564 .
O4 Y1 C5 C4 -70.0(5) 11_655 .
O4 Y1 C5 C4 132.1(5) 6_564 .
O4 Y1 C5 C4 97.2(6) . .
O5 Y1 C5 C4 -156.7(5) . .
O1 Y1 C5 C4 -0.9(5) 10_455 .
O1 Y1 C5 C4 67.6(5) 3_565 .
O1 Y1 C5 C4 -5.4(6) 7_556 .
O3 Y1 C5 C4 -111.0(5) 11_655 .
O3 Y1 C5 C4 -96.7(6) . .
O3 Y1 C5 C4 136.5(5) 6_564 .
C5 Y1 C5 C4 131.0(5) 6_564 .
C3 C2 N1 N2 -0.8(2) . .
C1 C2 N1 N2 179.28(18) . .
C3 C2 N1 Zn1 168.85(15) . 22_665
C1 C2 N1 Zn1 -11.1(2) . 22_665
C2 N1 N2 C4 0.8(2) . .
Zn1 N1 N2 C4 -164.24(16) 22_665 .
C2 N1 N2 Zn1 -175.57(16) . .
Zn1 N1 N2 Zn1 19.4(3) 22_665 .
C3 C4 N2 N1 -0.6(2) . .
C5 C4 N2 N1 -179.58(16) . .
C3 C4 N2 Zn1 176.84(15) . .
C5 C4 N2 Zn1 -2.2(2) . .
O2 Zn1 N2 N1 -119.67(19) 16_576 .
N1 Zn1 N2 N1 82.7(2) 20_565 .
O3 Zn1 N2 N1 175.0(2) . .
O1 Zn1 N2 N1 -6.0(2) 20_565 .
O2 Zn1 N2 C4 64.09(17) 16_576 .
N1 Zn1 N2 C4 -93.58(14) 20_565 .
O3 Zn1 N2 C4 -1.26(13) . .
O1 Zn1 N2 C4 177.75(12) 20_565 .
O2 C1 O1 Zn1 176.26(19) . 22_665
C2 C1 O1 Zn1 -2.9(2) . 22_665
O2 C1 O1 Y1 -14.3(3) . 3_465
C2 C1 O1 Y1 166.57(13) . 3_465
O1 C1 O2 Zn1 18.7(4) . 16_575
C2 C1 O2 Zn1 -162.17(18) . 16_575
O4 C5 O3 Zn1 174.13(14) . .
C4 C5 O3 Zn1 -7.5(2) . .
Y1 C5 O3 Zn1 -171.99(11) . .
O4 C5 O3 Y1 -13.88(18) . .
C4 C5 O3 Y1 164.45(15) . .
O2 Zn1 O3 C5 -138.94(14) 16_576 .
N2 Zn1 O3 C5 5.00(13) . .
N1 Zn1 O3 C5 118.24(13) 20_565 .
O1 Zn1 O3 C5 -171.20(19) 20_565 .
O2 Zn1 O3 Y1 61.79(18) 16_576 .
N2 Zn1 O3 Y1 -154.27(19) . .
N1 Zn1 O3 Y1 -41.03(19) 20_565 .
O1 Zn1 O3 Y1 29.5(4) 20_565 .
O4 Y1 O3 C5 -151.62(12) 11_655 .
O4 Y1 O3 C5 90.72(14) 6_564 .
O4 Y1 O3 C5 7.73(10) . .
O5 Y1 O3 C5 112.75(11) . .
O1 Y1 O3 C5 -72.45(11) 10_455 .
O1 Y1 O3 C5 -18.46(13) 3_565 .
O1 Y1 O3 C5 -115.03(11) 7_556 .
O3 Y1 O3 C5 169.01(9) 11_655 .
O3 Y1 O3 C5 56.49(13) 6_564 .
C5 Y1 O3 C5 63.15(9) 6_564 .
O4 Y1 O3 Zn1 9.31(17) 11_655 .
O4 Y1 O3 Zn1 -108.34(19) 6_564 .
O4 Y1 O3 Zn1 168.7(2) . .
O5 Y1 O3 Zn1 -86.32(18) . .
O1 Y1 O3 Zn1 88.48(18) 10_455 .
O1 Y1 O3 Zn1 142.48(17) 3_565 .
O1 Y1 O3 Zn1 45.9(2) 7_556 .
O3 Y1 O3 Zn1 -30.1(2) 11_655 .
O3 Y1 O3 Zn1 -142.58(14) 6_564 .
C5 Y1 O3 Zn1 -135.92(17) 6_564 .
C5 Y1 O3 Zn1 160.9(3) . .
O3 C5 O4 Y1 14.66(19) . .
C4 C5 O4 Y1 -163.57(16) . .
O4 Y1 O4 C5 14.65(15) 11_655 .
O4 Y1 O4 C5 -156.62(9) 6_564 .
O5 Y1 O4 C5 -70.98(11) . .
O1 Y1 O4 C5 70.59(11) 10_455 .
O1 Y1 O4 C5 149.12(12) 3_565 .
O1 Y1 O4 C5 106.20(12) 7_556 .
O3 Y1 O4 C5 -50.72(17) 11_655 .
O3 Y1 O4 C5 -7.86(10) . .
O3 Y1 O4 C5 -137.78(12) 6_564 .
C5 Y1 O4 C5 -150.17(14) 6_564 .
